data_4502993
loop_
_publ_author_name
'Ueto, Takamitsu'
'Takata, Noriyuki'
'Muroyama, Norihiro'
'Nedu, Akimitsu'
'Sasaki, Akito'
'Tanida, Satoshi'
'Terada, Katsuhide'

_publ_section_title
;
 Polymorphs and a Hydrate of Furosemide--Nicotinamide 1:1 Cocrystal
;
_journal_issue 1
_journal_name_full 'Crystal Growth &amp; Design'
_journal_page_first 485
_journal_paper_doi 10.1021/cg2013232
_journal_volume 12
_journal_year 2012
_chemical_formula_moiety 'C12 H11 Cl N2 O5 S, C6 H6 N2 O, 2(H2 O)'
_chemical_formula_sum 'C18 H21 Cl N4 O8 S'
_chemical_formula_weight 488.90
_chemical_name_common
;
furosemide nicotinamide 1:1 cocrystal hydrate
;
_chemical_name_systematic
;
4-chloro-2-[(2-furanylmethyl)amino]-5-sulfamoylbenzoic acid 
pyridine-3-carboxamide
;
_space_group_IT_number 15
_symmetry_cell_setting monoclinic
_symmetry_Int_Tables_number 15
_symmetry_space_group_name_Hall '-C 2yc'
_symmetry_space_group_name_H-M 'C 1 2/c 1'
_atom_sites_solution_hydrogens geom
_atom_sites_solution_primary direct
_atom_sites_solution_secondary difmap
_cell_angle_alpha 90.0000
_cell_angle_beta 92.5680(18)
_cell_angle_gamma 90.0000
_cell_formula_units_Z 8
_cell_length_a 46.9784(16)
_cell_length_b 5.09800(15)
_cell_length_c 18.1866(6)
_cell_measurement_reflns_used 9902
_cell_measurement_temperature 298
_cell_measurement_theta_max 68.08
_cell_measurement_theta_min 3.77
_cell_volume 4351.2(2)
_computing_cell_refinement 'RAPID AUTO'
_computing_data_collection 'RAPID AUTO (Rigaku, ????)'
_computing_data_reduction 'RAPID AUTO'
_computing_molecular_graphics 'CrystalStructure 4.0'
_computing_publication_material 'CrystalStructure 4.0 (Rigaku, 2010)'
_computing_structure_refinement 'SHELXL97 (Sheldrick, 2008)'
_computing_structure_solution 'SIR92 (Altomare, et al., 1994)'
_diffrn_ambient_temperature 298
_diffrn_detector_area_resol_mean 10.000
_diffrn_measured_fraction_theta_full 0.996
_diffrn_measured_fraction_theta_max 0.996
_diffrn_measurement_device_type 'Rigaku R-AXIS RAPID'
_diffrn_measurement_method \w
_diffrn_radiation_type 'Cu K\a'
_diffrn_radiation_wavelength 1.54187
_diffrn_reflns_av_R_equivalents 0.1903
_diffrn_reflns_limit_h_max 56
_diffrn_reflns_limit_h_min -56
_diffrn_reflns_limit_k_max 6
_diffrn_reflns_limit_k_min -6
_diffrn_reflns_limit_l_max 21
_diffrn_reflns_limit_l_min -21
_diffrn_reflns_number 21761
_diffrn_reflns_theta_full 68.23
_diffrn_reflns_theta_max 68.22
_diffrn_standards_number 0
_exptl_absorpt_coefficient_mu 2.937
_exptl_absorpt_correction_T_max 0.971
_exptl_absorpt_correction_T_min 0.471
_exptl_absorpt_correction_type multi-scan
_exptl_absorpt_process_details 'ABSCOR (Rigaku, 1995)'
_exptl_crystal_colour colorless
_exptl_crystal_density_diffrn 1.492
_exptl_crystal_density_method 'not measured'
_exptl_crystal_description prism
_exptl_crystal_F_000 2032.00
_exptl_crystal_size_max 0.200
_exptl_crystal_size_mid 0.020
_exptl_crystal_size_min 0.010
_refine_diff_density_max 0.920
_refine_diff_density_min -0.560
_refine_ls_extinction_method none
_refine_ls_goodness_of_fit_ref 0.931
_refine_ls_hydrogen_treatment constr
_refine_ls_number_parameters 288
_refine_ls_number_reflns 3958
_refine_ls_number_restraints 239
_refine_ls_R_factor_gt 0.0661
_refine_ls_shift/su_max 0.000
_refine_ls_structure_factor_coef Fsqd
_refine_ls_weighting_details 'w = 1/[\s^2^(Fo^2^)+(0.0022P)^2^+0.0021P] where P=(Fo^2^+2Fc^2^)/3'
_refine_ls_weighting_scheme calc
_refine_ls_wR_factor_ref 0.1456
_reflns_number_gt 1251
_reflns_number_total 3958
_reflns_threshold_expression F^2^>2.0\s(F^2^)
_cod_data_source_file cg2013232_si_001.cif
_cod_data_source_block FS_NCT_cocrystal_hydrate
_cod_original_cell_volume 4351.2(3)
_cod_database_code 4502993

loop_
_symmetry_equiv_pos_site_id
_symmetry_equiv_pos_as_xyz
1 +X,+Y,+Z
2 -X,+Y,1/2-Z
3 -X,-Y,-Z
4 +X,-Y,1/2+Z
5 1/2+X,1/2+Y,+Z
6 1/2-X,1/2+Y,1/2-Z
7 1/2-X,1/2-Y,-Z
8 1/2+X,1/2-Y,1/2+Z

loop_
_atom_site_label
_atom_site_type_symbol
_atom_site_fract_x
_atom_site_fract_y
_atom_site_fract_z
_atom_site_U_iso_or_equiv
_atom_site_adp_type
_atom_site_occupancy
_atom_site_symmetry_multiplicity
_atom_site_calc_flag
_atom_site_refinement_flags
Cl(1) Cl 0.93611(3) -0.1067(3) 0.40514(10) 0.0533(6) Uani 1.0 8 d .
S(1) S 0.88671(4) 0.2214(3) 0.31168(10) 0.0445(6) Uani 1.0 8 d .
O(1) O 0.98221(17) 0.4518(14) 0.5952(5) 0.065(3) Uiso 0.541(6) 8 d .
O(2) O 0.96918(17) 0.7128(17) 0.6339(5) 0.064(4) Uiso 0.459(6) 8 d .
O(3) O 0.87498(8) 0.8345(7) 0.6098(3) 0.0464(13) Uani 1.0 8 d .
O(4) O 0.84729(9) 0.8180(8) 0.5067(3) 0.0561(14) Uani 1.0 8 d .
O(5) O 0.86276(9) 0.3892(7) 0.2920(3) 0.0525(13) Uani 1.0 8 d .
O(6) O 0.91278(10) 0.2537(8) 0.2742(3) 0.0621(14) Uani 1.0 8 d .
O(7) O 0.81608(9) 0.2030(8) 0.5535(3) 0.0493(13) Uani 1.0 8 d .
O(8) O 0.81610(8) 0.1421(7) 0.8299(3) 0.0549(14) Uani 1.0 8 d .
O(9) O 0.80469(8) 0.3651(7) 0.4026(3) 0.0571(14) Uani 1.0 8 d .
N(1) N 0.84273(10) 0.2957(9) 0.6565(3) 0.0488(16) Uani 1.0 8 d .
N(2) N 0.87558(10) -0.0687(8) 0.2963(4) 0.0480(16) Uani 1.0 8 d .
N(3) N 0.91579(10) 0.4528(10) 0.6263(3) 0.0473(15) Uani 1.0 8 d .
N(13) N 0.78496(11) 0.8986(10) 0.7071(3) 0.0510(16) Uani 1.0 8 d .
C(1) C 0.94016(13) 0.3396(12) 0.6688(4) 0.0514(19) Uani 1.0 8 d .
C(2) C 0.96644(16) 0.4624(14) 0.6492(4) 0.071(3) Uiso 1.0 8 d .
C(4) C 1.0086(3) 0.576(3) 0.6091(8) 0.075(4) Uiso 0.541(6) 8 d .
C(5) C 1.0095(3) 0.674(2) 0.6780(9) 0.093(5) Uiso 0.541(6) 8 d .
C(6) C 0.9814(3) 0.607(3) 0.7148(6) 0.087(5) Uiso 0.541(6) 8 d .
C(7) C 0.9921(3) 0.332(3) 0.6118(7) 0.075(5) Uiso 0.459(6) 8 d .
C(8) C 1.0074(3) 0.573(3) 0.5771(7) 0.063(4) Uiso 0.459(6) 8 d .
C(9) C 0.9927(3) 0.791(3) 0.5934(7) 0.066(5) Uiso 0.459(6) 8 d .
C(11) C 0.88547(13) 0.5228(11) 0.5152(4) 0.0340(15) Uani 1.0 8 d .
C(12) C 0.87900(13) 0.4570(11) 0.4429(4) 0.0368(16) Uani 1.0 8 d .
C(13) C 0.89422(13) 0.2667(11) 0.4063(4) 0.0335(15) Uani 1.0 8 d .
C(14) C 0.91630(13) 0.1401(10) 0.4451(4) 0.0366(16) Uani 1.0 8 d .
C(15) C 0.92298(12) 0.1974(11) 0.5182(4) 0.0395(16) Uani 1.0 8 d .
C(16) C 0.90847(13) 0.3965(12) 0.5548(4) 0.0379(16) Uani 1.0 8 d .
C(17) C 0.86903(14) 0.7376(12) 0.5491(4) 0.0384(17) Uani 1.0 8 d .
C(18) C 0.79892(13) 0.5408(12) 0.6311(4) 0.0384(16) Uani 1.0 8 d .
C(19) C 0.77351(14) 0.5532(13) 0.5911(4) 0.0539(19) Uani 1.0 8 d .
C(20) C 0.75374(14) 0.7424(13) 0.6093(4) 0.058(2) Uani 1.0 8 d .
C(21) C 0.76057(14) 0.9074(13) 0.6672(4) 0.0545(19) Uani 1.0 8 d .
C(22) C 0.80385(14) 0.7160(12) 0.6884(4) 0.0464(18) Uani 1.0 8 d .
C(23) C 0.82022(14) 0.3317(12) 0.6107(4) 0.0413(17) Uani 1.0 8 d .
H(1A) H 0.8552 0.1786 0.6469 0.0586 Uiso 1.0 8 calc R
H(1B) H 0.8448 0.3894 0.6957 0.0586 Uiso 1.0 8 calc R
H(1C) H 0.9375 0.3641 0.7210 0.0617 Uiso 1.0 8 calc R
H(1D) H 0.9411 0.1527 0.6593 0.0617 Uiso 1.0 8 calc R
H(3) H 0.9053 0.5635 0.6484 0.0567 Uiso 1.0 8 calc R
H(4) H 0.8389 0.9357 0.5275 0.0673 Uiso 1.0 8 calc R
H(12) H 0.8640 0.5423 0.4178 0.0441 Uiso 1.0 8 calc R
H(15) H 0.9373 0.1031 0.5434 0.0473 Uiso 1.0 8 calc R
H(19) H 0.7696 0.4372 0.5525 0.0647 Uiso 1.0 8 calc R
H(20) H 0.7364 0.7570 0.5831 0.0700 Uiso 1.0 8 calc R
H(21) H 0.7473 1.0336 0.6792 0.0654 Uiso 1.0 8 calc R
H(22) H 0.8211 0.7067 0.7152 0.0557 Uiso 1.0 8 calc R
H(2A) H 0.8887 -0.1946 0.2963 0.0719 Uiso 1.0 8 calc R
H(2B) H 0.8591 -0.1355 0.3099 0.0719 Uiso 1.0 8 calc R

loop_
_atom_site_aniso_label
_atom_site_aniso_U_11
_atom_site_aniso_U_22
_atom_site_aniso_U_33
_atom_site_aniso_U_12
_atom_site_aniso_U_13
_atom_site_aniso_U_23
Cl(1) 0.0513(12) 0.0496(11) 0.0592(14) 0.0080(9) 0.0036(10) -0.0121(10)
S(1) 0.0593(14) 0.0372(11) 0.0366(12) -0.0063(11) -0.0032(10) 0.0000(10)
O(3) 0.052(3) 0.043(3) 0.043(4) 0.007(3) -0.001(3) -0.005(3)
O(4) 0.058(4) 0.057(4) 0.052(4) 0.027(3) -0.011(3) -0.012(3)
O(5) 0.066(3) 0.038(3) 0.050(4) 0.011(3) -0.022(3) 0.001(3)
O(6) 0.068(4) 0.080(4) 0.039(3) -0.016(3) 0.009(3) 0.002(3)
O(7) 0.058(3) 0.049(3) 0.040(4) 0.012(3) -0.006(3) -0.016(3)
O(8) 0.054(3) 0.056(3) 0.055(4) 0.004(3) 0.009(3) -0.006(3)
O(9) 0.058(3) 0.065(4) 0.049(4) 0.006(3) 0.003(3) 0.005(3)
N(1) 0.047(4) 0.046(4) 0.052(4) 0.009(3) -0.007(3) -0.009(3)
N(2) 0.062(4) 0.022(3) 0.059(5) -0.009(3) -0.009(4) -0.007(3)
N(3) 0.042(4) 0.061(4) 0.038(4) 0.014(3) -0.005(3) -0.011(3)
N(13) 0.048(4) 0.047(4) 0.058(4) 0.009(3) -0.002(3) -0.007(3)
C(1) 0.051(5) 0.056(4) 0.046(4) 0.011(4) -0.006(4) 0.005(4)
C(11) 0.037(4) 0.032(4) 0.033(4) 0.004(3) 0.004(3) -0.002(3)
C(12) 0.041(4) 0.036(4) 0.033(4) -0.000(3) -0.003(4) -0.000(3)
C(13) 0.040(4) 0.030(4) 0.030(4) -0.005(3) -0.005(3) 0.000(3)
C(14) 0.040(4) 0.029(4) 0.041(4) 0.001(3) 0.006(4) -0.009(3)
C(15) 0.042(4) 0.035(4) 0.041(4) 0.004(3) -0.008(4) -0.006(3)
C(16) 0.038(4) 0.040(4) 0.036(4) 0.003(3) -0.002(3) -0.009(3)
C(17) 0.042(4) 0.032(4) 0.041(4) -0.002(3) 0.000(4) 0.002(4)
C(18) 0.039(4) 0.036(4) 0.040(4) 0.004(3) 0.001(4) 0.000(3)
C(19) 0.050(5) 0.050(4) 0.060(5) 0.006(4) -0.007(4) -0.005(4)
C(20) 0.051(5) 0.061(5) 0.063(5) 0.014(4) -0.006(4) -0.011(4)
C(21) 0.051(5) 0.053(4) 0.060(5) 0.014(4) 0.004(4) 0.002(4)
C(22) 0.044(4) 0.042(4) 0.053(5) 0.009(3) -0.002(4) -0.005(4)
C(23) 0.042(4) 0.036(4) 0.046(5) 0.004(4) 0.001(4) 0.009(4)

loop_
_atom_type_symbol
_atom_type_description
_atom_type_scat_dispersion_real
_atom_type_scat_dispersion_imag
_atom_type_scat_source
C C 0.018 0.009
;
International Tables for Crystallography
(1992, Vol. C, Tables 4.2.6.8 and 6.1.1.4)
;
H H 0.000 0.000
;
International Tables for Crystallography
(1992, Vol. C, Table 6.1.1.4)
;
O O 0.049 0.032
;
International Tables for Crystallography
(1992, Vol. C, Tables 4.2.6.8 and 6.1.1.4)
;
N N 0.031 0.018
;
International Tables for Crystallography
(1992, Vol. C, Tables 4.2.6.8 and 6.1.1.4)
;
S S 0.333 0.557
;
International Tables for Crystallography
(1992, Vol. C, Tables 4.2.6.8 and 6.1.1.4)
;
Cl Cl 0.364 0.702
;
International Tables for Crystallography
(1992, Vol. C, Tables 4.2.6.8 and 6.1.1.4)
;

loop_
_geom_angle_atom_site_label_1
_geom_angle_atom_site_label_2
_geom_angle_atom_site_label_3
_geom_angle
_geom_angle_publ_flag
O(5) S(1) O(6) 119.0(3) yes
O(5) S(1) N(2) 105.1(3) yes
O(5) S(1) C(13) 106.5(3) yes
O(6) S(1) N(2) 107.7(3) yes
O(6) S(1) C(13) 108.1(3) yes
N(2) S(1) C(13) 110.1(3) yes
O(2) O(1) C(2) 52.0(6) yes
O(2) O(1) C(4) 84.3(7) yes
O(2) O(1) C(8) 94.5(8) yes
O(2) O(1) C(9) 48.2(6) yes
C(2) O(1) C(4) 112.7(9) yes
C(2) O(1) C(8) 134.8(9) yes
C(2) O(1) C(9) 98.2(7) yes
C(4) O(1) C(8) 24.0(8) yes
C(4) O(1) C(9) 48.0(7) yes
C(8) O(1) C(9) 48.0(8) yes
O(1) O(2) C(2) 49.0(5) yes
O(1) O(2) C(6) 89.8(7) yes
O(1) O(2) C(9) 72.0(7) yes
C(2) O(2) C(6) 61.8(6) yes
C(2) O(2) C(9) 118.2(9) yes
C(6) O(2) C(9) 108.0(9) yes
C(1) N(3) C(16) 125.3(5) yes
C(21) N(13) C(22) 116.7(6) yes
N(3) C(1) C(2) 110.7(6) yes
O(1) C(2) O(2) 79.0(7) yes
O(1) C(2) C(1) 135.6(7) yes
O(1) C(2) C(6) 111.1(8) yes
O(1) C(2) C(7) 31.5(6) yes
O(2) C(2) C(1) 124.5(7) yes
O(2) C(2) C(6) 69.8(7) yes
O(2) C(2) C(7) 103.7(8) yes
C(1) C(2) C(6) 112.4(7) yes
C(1) C(2) C(7) 127.6(7) yes
C(6) C(2) C(7) 101.8(8) yes
O(1) C(4) C(5) 109.0(11) yes
O(1) C(4) C(7) 33.0(7) yes
O(1) C(4) C(9) 81.5(9) yes
C(5) C(4) C(7) 106.1(12) yes
C(5) C(4) C(9) 83.7(10) yes
C(7) C(4) C(9) 114.0(11) yes
C(4) C(5) C(6) 109.2(10) yes
C(4) C(5) C(8) 6.2(7) yes
C(4) C(5) C(9) 48.3(8) yes
C(6) C(5) C(8) 110.4(9) yes
C(6) C(5) C(9) 95.2(9) yes
C(8) C(5) C(9) 42.6(7) yes
O(2) C(6) C(2) 48.5(5) yes
O(2) C(6) C(5) 79.2(8) yes
C(2) C(6) C(5) 98.0(9) yes
C(2) C(7) C(4) 94.3(9) yes
C(2) C(7) C(8) 102.6(9) yes
C(4) C(7) C(8) 21.8(8) yes
O(1) C(8) C(5) 84.3(8) yes
O(1) C(8) C(7) 31.3(7) yes
O(1) C(8) C(9) 82.2(9) yes
C(5) C(8) C(7) 80.1(8) yes
C(5) C(8) C(9) 64.7(8) yes
C(7) C(8) C(9) 108.0(11) yes
O(1) C(9) O(2) 59.8(7) yes
O(1) C(9) C(4) 50.5(7) yes
O(1) C(9) C(5) 77.0(7) yes
O(1) C(9) C(8) 49.8(8) yes
O(2) C(9) C(4) 95.6(10) yes
O(2) C(9) C(5) 77.5(8) yes
O(2) C(9) C(8) 107.5(11) yes
C(4) C(9) C(5) 48.1(8) yes
C(4) C(9) C(8) 24.9(9) yes
C(5) C(9) C(8) 72.7(9) yes
C(12) C(11) C(16) 120.2(6) yes
C(12) C(11) C(17) 118.5(6) yes
C(16) C(11) C(17) 121.2(6) yes
C(11) C(12) C(13) 122.0(6) yes
S(1) C(13) C(12) 118.4(5) yes
S(1) C(13) C(14) 123.4(5) yes
C(12) C(13) C(14) 118.0(6) yes
Cl(1) C(14) C(13) 121.6(5) yes
Cl(1) C(14) C(15) 116.8(5) yes
C(13) C(14) C(15) 121.5(6) yes
C(14) C(15) C(16) 120.9(6) yes
N(3) C(16) C(11) 122.8(6) yes
N(3) C(16) C(15) 119.8(6) yes
C(11) C(16) C(15) 117.3(6) yes
O(3) C(17) O(4) 122.6(6) yes
O(3) C(17) C(11) 124.4(6) yes
O(4) C(17) C(11) 112.9(6) yes
C(19) C(18) C(22) 118.8(6) yes
C(19) C(18) C(23) 118.0(6) yes
C(22) C(18) C(23) 123.1(6) yes
C(18) C(19) C(20) 118.7(6) yes
C(19) C(20) C(21) 118.2(6) yes
N(13) C(21) C(20) 124.3(6) yes
N(13) C(22) C(18) 123.3(6) yes
O(7) C(23) N(1) 122.9(6) yes
O(7) C(23) C(18) 119.8(6) yes
N(1) C(23) C(18) 117.3(6) yes
C(17) O(4) H(4) 109.473 no
C(23) N(1) H(1A) 120.002 no
C(23) N(1) H(1B) 119.998 no
H(1A) N(1) H(1B) 120.000 no
S(1) N(2) H(2A) 116.655 no
S(1) N(2) H(2B) 126.176 no
H(2A) N(2) H(2B) 109.600 no
C(1) N(3) H(3) 117.335 no
C(16) N(3) H(3) 117.371 no
N(3) C(1) H(1C) 109.472 no
N(3) C(1) H(1D) 109.474 no
C(2) C(1) H(1C) 109.519 no
C(2) C(1) H(1D) 109.514 no
H(1C) C(1) H(1D) 108.070 no
C(11) C(12) H(12) 119.005 no
C(13) C(12) H(12) 119.005 no
C(14) C(15) H(15) 119.542 no
C(16) C(15) H(15) 119.539 no
C(18) C(19) H(19) 120.627 no
C(20) C(19) H(19) 120.654 no
C(19) C(20) H(20) 120.915 no
C(21) C(20) H(20) 120.905 no
N(13) C(21) H(21) 117.851 no
C(20) C(21) H(21) 117.865 no
N(13) C(22) H(22) 118.359 no
C(18) C(22) H(22) 118.346 no

loop_
_geom_bond_atom_site_label_1
_geom_bond_atom_site_label_2
_geom_bond_distance
_geom_bond_publ_flag
Cl(1) C(14) 1.743(6) yes
S(1) O(5) 1.446(5) yes
S(1) O(6) 1.437(5) yes
S(1) N(2) 1.589(5) yes
S(1) C(13) 1.757(7) yes
O(1) O(2) 1.637(12) yes
O(1) C(2) 1.258(11) yes
O(1) C(4) 1.405(14) yes
O(1) C(8) 1.387(15) yes
O(1) C(9) 1.800(14) yes
O(2) C(2) 1.314(11) yes
O(2) C(6) 1.647(14) yes
O(2) C(9) 1.412(16) yes
O(3) C(17) 1.231(9) yes
O(4) C(17) 1.317(8) yes
O(7) C(23) 1.238(8) yes
N(1) C(23) 1.329(9) yes
N(3) C(1) 1.471(8) yes
N(3) C(16) 1.360(9) yes
N(13) C(21) 1.329(9) yes
N(13) C(22) 1.340(8) yes
C(1) C(2) 1.443(10) yes
C(2) C(6) 1.546(13) yes
C(2) C(7) 1.560(15) yes
C(4) C(5) 1.35(2) yes
C(4) C(7) 1.466(17) yes
C(4) C(9) 1.353(17) yes
C(5) C(6) 1.545(18) yes
C(5) C(8) 1.905(19) yes
C(5) C(9) 1.803(19) yes
C(7) C(8) 1.569(19) yes
C(8) C(9) 1.350(19) yes
C(11) C(12) 1.377(9) yes
C(11) C(16) 1.426(9) yes
C(11) C(17) 1.489(9) yes
C(12) C(13) 1.392(9) yes
C(13) C(14) 1.388(9) yes
C(14) C(15) 1.383(9) yes
C(15) C(16) 1.407(9) yes
C(18) C(19) 1.371(9) yes
C(18) C(22) 1.384(9) yes
C(18) C(23) 1.519(9) yes
C(19) C(20) 1.390(10) yes
C(20) C(21) 1.374(10) yes
O(4) H(4) 0.820 no
N(1) H(1A) 0.860 no
N(1) H(1B) 0.860 no
N(2) H(2A) 0.890 no
N(2) H(2B) 0.890 no
N(3) H(3) 0.860 no
C(1) H(1C) 0.970 no
C(1) H(1D) 0.970 no
C(12) H(12) 0.930 no
C(15) H(15) 0.930 no
C(19) H(19) 0.930 no
C(20) H(20) 0.930 no
C(21) H(21) 0.930 no
C(22) H(22) 0.930 no

loop_
_geom_contact_atom_site_label_1
_geom_contact_atom_site_label_2
_geom_contact_distance
_geom_contact_publ_flag
_geom_contact_site_symmetry_2
Cl(1) S(1) 3.274(3) no .
Cl(1) O(6) 3.164(5) no .
Cl(1) N(2) 3.396(6) no .
O(1) N(3) 3.196(10) no .
O(1) C(15) 3.322(10) no .
O(1) C(16) 3.520(10) no .
O(2) N(3) 2.835(10) no .
O(2) C(16) 3.526(10) no .
O(3) N(3) 2.739(6) no .
O(3) C(16) 2.933(8) no .
O(4) C(12) 2.666(8) no .
O(5) C(12) 2.836(8) no .
O(6) C(14) 3.158(8) no .
O(7) C(19) 2.789(8) no .
N(1) C(22) 2.891(8) no .
N(2) C(14) 3.413(9) no .
N(3) C(6) 3.504(13) no .
N(3) C(17) 2.938(8) no .
N(13) C(19) 2.782(9) no .
C(1) C(15) 2.913(9) no .
C(2) C(15) 3.352(10) no .
C(2) C(16) 3.171(10) no .
C(11) C(14) 2.774(9) no .
C(12) C(15) 2.764(9) no .
C(13) C(16) 2.832(9) no .
C(18) C(21) 2.698(9) no .
C(20) C(22) 2.706(10) no .
Cl(1) C(4) 3.548(12) no 3_756
Cl(1) C(7) 3.588(13) no 3_756
Cl(1) C(8) 3.567(14) no 3_756
Cl(1) C(12) 3.575(7) no 1_545
O(1) C(8) 3.195(15) no 3_766
O(1) C(9) 3.403(14) no 1_545
O(2) C(1) 3.543(11) no 1_565
O(2) C(5) 3.526(17) no 2_756
O(2) C(6) 3.560(14) no 2_756
O(2) C(7) 3.366(15) no 1_565
O(3) O(5) 3.575(6) no 4_565
O(3) O(6) 3.438(7) no 4_565
O(3) O(7) 3.461(6) no 1_565
O(3) N(1) 3.268(6) no .
O(3) N(1) 2.943(6) no 1_565
O(3) N(2) 3.595(8) no 4_565
O(3) C(15) 3.409(7) no 1_565
O(3) C(16) 3.439(8) no 1_565
O(4) O(7) 3.580(6) no .
O(4) O(7) 2.615(6) no 1_565
O(4) O(8) 3.479(6) no 4_564
O(4) O(9) 3.547(6) no .
O(4) C(18) 3.569(8) no .
O(4) C(23) 3.400(8) no .
O(4) C(23) 3.503(8) no 1_565
O(5) O(3) 3.575(6) no 4_564
O(5) O(8) 3.571(6) no 4_554
O(5) O(8) 3.335(6) no 4_564
O(5) O(9) 3.463(6) no .
O(5) N(1) 3.055(7) no 4_564
O(5) N(2) 2.829(6) no 1_565
O(5) C(22) 3.322(8) no 4_564
O(6) O(3) 3.438(7) no 4_564
O(6) N(3) 3.088(7) no 4_564
O(6) C(1) 3.138(8) no 4_564
O(6) C(6) 3.519(14) no 4_564
O(7) O(3) 3.461(6) no 1_545
O(7) O(4) 2.615(6) no 1_545
O(7) O(4) 3.580(6) no .
O(7) O(9) 2.894(6) no .
O(7) N(13) 3.565(7) no 1_545
O(7) C(17) 3.441(8) no 1_545
O(7) C(22) 3.554(8) no 1_545
O(8) O(4) 3.479(6) no 4_565
O(8) O(5) 3.571(6) no 4_555
O(8) O(5) 3.335(6) no 4_565
O(8) O(9) 2.964(6) no 4_555
O(8) O(9) 2.900(6) no 4_565
O(8) N(1) 3.532(7) no .
O(8) N(2) 2.911(7) no 4_555
O(8) N(13) 2.894(7) no 1_545
O(8) C(20) 3.546(8) no 6_646
O(8) C(22) 3.397(8) no 1_545
O(9) O(4) 3.547(6) no .
O(9) O(5) 3.463(6) no .
O(9) O(7) 2.894(6) no .
O(9) O(8) 2.964(6) no 4_554
O(9) O(8) 2.900(6) no 4_564
O(9) C(12) 3.566(8) no .
O(9) C(20) 3.396(8) no 7_666
O(9) C(21) 3.465(8) no 7_666
N(1) O(3) 2.943(6) no 1_545
N(1) O(3) 3.268(6) no .
N(1) O(5) 3.055(7) no 4_565
N(1) O(8) 3.532(7) no .
N(1) N(2) 3.136(8) no 4_555
N(1) N(3) 3.591(7) no .
N(1) N(13) 3.540(7) no 1_545
N(1) C(11) 3.527(8) no .
N(1) C(17) 3.261(9) no .
N(1) C(22) 3.535(8) no 1_545
N(2) O(3) 3.595(8) no 4_564
N(2) O(5) 2.829(6) no 1_545
N(2) O(8) 2.911(7) no 4_554
N(2) N(1) 3.136(8) no 4_554
N(2) C(12) 3.597(8) no 1_545
N(3) O(6) 3.088(7) no 4_565
N(3) N(1) 3.591(7) no .
N(13) O(7) 3.565(7) no 1_565
N(13) O(8) 2.894(7) no 1_565
N(13) N(1) 3.540(7) no 1_565
N(13) C(23) 3.309(9) no 1_565
C(1) O(2) 3.543(11) no 1_545
C(1) O(6) 3.138(8) no 4_565
C(2) C(5) 3.463(16) no 2_756
C(2) C(6) 3.481(14) no 2_756
C(4) Cl(1) 3.548(12) no 3_756
C(4) C(6) 3.220(18) no 2_756
C(4) C(8) 3.518(19) no 3_766
C(5) O(2) 3.526(17) no 2_756
C(5) C(2) 3.463(16) no 2_756
C(5) C(5) 2.81(2) no 2_756
C(5) C(6) 2.004(18) no 2_756
C(6) O(2) 3.560(14) no 2_756
C(6) O(6) 3.519(14) no 4_565
C(6) C(2) 3.481(14) no 2_756
C(6) C(4) 3.220(18) no 2_756
C(6) C(5) 2.004(18) no 2_756
C(6) C(6) 2.117(17) no 2_756
C(7) Cl(1) 3.588(13) no 3_756
C(7) O(2) 3.366(15) no 1_545
C(7) C(8) 3.471(18) no 3_766
C(7) C(9) 2.778(17) no 1_545
C(8) Cl(1) 3.567(14) no 3_756
C(8) O(1) 3.195(15) no 3_766
C(8) C(4) 3.518(19) no 3_766
C(8) C(7) 3.471(18) no 3_766
C(8) C(8) 2.954(17) no 3_766
C(9) O(1) 3.403(14) no 1_565
C(9) C(7) 2.778(17) no 1_565
C(11) N(1) 3.527(8) no .
C(12) Cl(1) 3.575(7) no 1_565
C(12) O(9) 3.566(8) no .
C(12) N(2) 3.597(8) no 1_565
C(15) O(3) 3.409(7) no 1_545
C(15) C(17) 3.516(9) no 1_545
C(16) O(3) 3.439(8) no 1_545
C(17) O(7) 3.441(8) no 1_565
C(17) N(1) 3.261(9) no .
C(17) C(15) 3.516(9) no 1_565
C(17) C(23) 3.321(10) no .
C(18) O(4) 3.569(8) no .
C(20) O(8) 3.546(8) no 6_656
C(20) O(9) 3.396(8) no 7_666
C(21) O(9) 3.465(8) no 7_666
C(22) O(5) 3.322(8) no 4_565
C(22) O(7) 3.554(8) no 1_565
C(22) O(8) 3.397(8) no 1_565
C(22) N(1) 3.535(8) no 1_565
C(22) C(23) 3.540(9) no 1_565
C(23) O(4) 3.503(8) no 1_545
C(23) O(4) 3.400(8) no .
C(23) N(13) 3.309(9) no 1_545
C(23) C(17) 3.321(10) no .
C(23) C(22) 3.540(9) no 1_545
Cl(1) H(15) 2.7316 no .
Cl(1) H(2A) 2.9468 no .
S(1) H(12) 2.7785 no .
O(1) H(1C) 3.2049 no .
O(1) H(1D) 2.7583 no .
O(1) H(15) 2.8851 no .
O(2) H(1C) 2.8447 no .
O(2) H(1D) 3.1871 no .
O(2) H(3) 3.1173 no .
O(3) H(3) 2.0842 no .
O(3) H(4) 2.2695 no .
O(4) H(12) 2.3068 no .
O(5) H(12) 2.4150 no .
O(5) H(2A) 3.2160 no .
O(5) H(2B) 2.7010 no .
O(6) H(2A) 2.5890 no .
O(6) H(2B) 3.2952 no .
O(7) H(1A) 2.4497 no .
O(7) H(1B) 3.0160 no .
O(7) H(19) 2.4884 no .
N(1) H(22) 2.5799 no .
N(3) H(15) 2.5692 no .
N(13) H(20) 3.2184 no .
C(1) H(15) 2.5775 no .
C(2) H(3) 2.9161 no .
C(2) H(15) 2.9490 no .
C(6) H(1C) 2.4137 no .
C(6) H(1D) 3.1309 no .
C(7) H(1C) 3.3173 no .
C(7) H(1D) 2.7396 no .
C(7) H(15) 3.0438 no .
C(11) H(3) 2.5652 no .
C(11) H(4) 3.0515 no .
C(11) H(15) 3.2638 no .
C(12) H(4) 3.4832 no .
C(13) H(15) 3.2487 no .
C(13) H(2A) 3.0913 no .
C(13) H(2B) 3.1205 no .
C(14) H(12) 3.2213 no .
C(14) H(2A) 3.4063 no .
C(15) H(1D) 2.6778 no .
C(15) H(3) 3.1547 no .
C(16) H(1C) 3.2634 no .
C(16) H(1D) 2.6924 no .
C(16) H(12) 3.2650 no .
C(17) H(3) 2.5850 no .
C(17) H(12) 2.5879 no .
C(18) H(1A) 3.2278 no .
C(18) H(1B) 2.5292 no .
C(18) H(20) 3.2226 no .
C(19) H(21) 3.2041 no .
C(19) H(22) 3.2036 no .
C(21) H(19) 3.2186 no .
C(21) H(22) 3.1120 no .
C(22) H(1B) 2.5438 no .
C(22) H(19) 3.2191 no .
C(22) H(21) 3.1106 no .
C(23) H(19) 2.6159 no .
C(23) H(22) 2.6942 no .
H(1A) H(22) 3.3956 no .
H(1B) H(22) 2.0036 no .
H(1C) H(3) 2.2100 no .
H(1C) H(15) 3.4915 no .
H(1D) H(3) 2.6879 no .
H(1D) H(15) 2.1217 no .
H(3) H(15) 3.4143 no .
H(4) H(12) 3.0998 no .
H(19) H(20) 2.3416 no .
H(20) H(21) 2.2866 no .
S(1) H(1B) 3.4482 no 4_564
S(1) H(3) 3.3199 no 4_564
S(1) H(22) 3.4953 no 4_564
S(1) H(2A) 2.9920 no 1_565
S(1) H(2B) 3.5251 no 1_565
O(2) H(1D) 2.6519 no 1_565
O(2) H(15) 2.9478 no 1_565
O(3) H(1A) 3.5429 no .
O(3) H(1A) 2.1099 no 1_565
O(3) H(1B) 3.1298 no .
O(3) H(1B) 3.5565 no 1_565
O(3) H(1D) 3.5850 no 1_565
O(3) H(15) 3.4944 no 1_565
O(3) H(22) 3.3063 no .
O(4) H(1A) 3.1523 no 1_565
O(5) H(1A) 3.4437 no 4_564
O(5) H(1B) 2.2186 no 4_564
O(5) H(3) 3.3690 no 4_564
O(5) H(22) 2.4017 no 4_564
O(5) H(2A) 2.4464 no 1_565
O(5) H(2B) 2.4519 no 1_565
O(6) H(1C) 3.5085 no 4_554
O(6) H(1C) 2.4872 no 4_564
O(6) H(1D) 3.2689 no 4_554
O(6) H(3) 2.4817 no 4_564
O(6) H(2A) 3.0645 no 1_565
O(7) H(4) 1.8097 no 1_545
O(8) H(1B) 3.1082 no .
O(8) H(12) 3.1445 no 4_565
O(8) H(20) 3.0451 no 6_646
O(8) H(21) 3.5813 no 6_646
O(8) H(22) 3.0624 no 1_545
O(8) H(22) 3.5684 no .
O(8) H(2A) 3.5025 no 4_555
O(8) H(2B) 2.0696 no 4_555
O(9) H(4) 3.4947 no 1_545
O(9) H(12) 2.9307 no .
O(9) H(19) 3.2694 no .
O(9) H(20) 2.7465 no 7_666
O(9) H(21) 2.8480 no 7_666
O(9) H(22) 3.5465 no 4_564
N(1) H(3) 3.2517 no .
N(1) H(4) 2.9772 no 1_545
N(1) H(22) 3.3590 no 1_545
N(1) H(2A) 3.3020 no 4_555
N(1) H(2B) 2.9755 no 4_555
N(2) H(1A) 2.8951 no 4_554
N(2) H(1B) 2.8064 no 4_554
N(2) H(12) 3.0354 no 1_545
N(2) H(22) 3.4332 no 4_564
N(3) H(1A) 3.2072 no .
N(13) H(21) 3.2109 no 6_646
C(1) H(2A) 3.5022 no 4_555
C(5) H(1C) 3.4119 no 2_756
C(6) H(1D) 3.4872 no 1_565
C(9) H(1D) 3.3090 no 1_565
C(9) H(15) 3.1479 no 1_565
C(11) H(1A) 3.3383 no .
C(12) H(2A) 3.2528 no 1_565
C(12) H(2B) 3.2917 no 1_565
C(13) H(2A) 3.4009 no 1_565
C(16) H(1A) 3.2667 no .
C(17) H(1A) 3.4367 no .
C(17) H(1A) 2.9575 no 1_565
C(17) H(1B) 3.4392 no .
C(18) H(4) 3.3828 no .
C(19) H(20) 3.3241 no 7_666
C(19) H(21) 3.3596 no 1_545
C(20) H(19) 3.4981 no 7_666
C(20) H(20) 3.5501 no 7_666
C(21) H(19) 3.4504 no 1_565
C(21) H(21) 3.4148 no 6_646
C(22) H(1A) 3.4810 no 1_565
C(22) H(4) 3.5989 no .
C(22) H(21) 3.5981 no 6_646
C(23) H(4) 2.6935 no 1_545
C(23) H(4) 3.5577 no .
H(1A) O(3) 2.1099 no 1_545
H(1A) O(3) 3.5429 no .
H(1A) O(4) 3.1523 no 1_545
H(1A) O(5) 3.4437 no 4_565
H(1A) N(2) 2.8951 no 4_555
H(1A) N(3) 3.2072 no .
H(1A) C(11) 3.3383 no .
H(1A) C(16) 3.2667 no .
H(1A) C(17) 2.9575 no 1_545
H(1A) C(17) 3.4367 no .
H(1A) C(22) 3.4810 no 1_545
H(1A) H(3) 3.0636 no .
H(1A) H(4) 2.5859 no 1_545
H(1A) H(22) 3.1740 no 1_545
H(1A) H(2A) 3.0789 no 4_555
H(1A) H(2B) 2.9702 no 4_555
H(1B) S(1) 3.4482 no 4_565
H(1B) O(3) 3.5565 no 1_545
H(1B) O(3) 3.1298 no .
H(1B) O(5) 2.2186 no 4_565
H(1B) O(8) 3.1082 no .
H(1B) N(2) 2.8064 no 4_555
H(1B) C(17) 3.4392 no .
H(1B) H(3) 3.1354 no .
H(1B) H(2A) 2.8721 no 4_555
H(1B) H(2B) 2.5137 no 4_555
H(1C) O(6) 3.5085 no 4_555
H(1C) O(6) 2.4872 no 4_565
H(1C) C(5) 3.4119 no 2_756
H(1C) H(2A) 2.8570 no 4_555
H(1D) O(2) 2.6519 no 1_545
H(1D) O(3) 3.5850 no 1_545
H(1D) O(6) 3.2689 no 4_555
H(1D) C(6) 3.4872 no 1_545
H(1D) C(9) 3.3090 no 1_545
H(1D) H(3) 3.4443 no 1_545
H(1D) H(2A) 3.5874 no 4_555
H(3) S(1) 3.3199 no 4_565
H(3) O(5) 3.3690 no 4_565
H(3) O(6) 2.4817 no 4_565
H(3) N(1) 3.2517 no .
H(3) H(1A) 3.0636 no .
H(3) H(1B) 3.1354 no .
H(3) H(1D) 3.4443 no 1_565
H(3) H(2A) 3.4016 no 4_555
H(4) O(7) 1.8097 no 1_565
H(4) O(9) 3.4947 no 1_565
H(4) N(1) 2.9772 no 1_565
H(4) C(18) 3.3828 no .
H(4) C(22) 3.5989 no .
H(4) C(23) 3.5577 no .
H(4) C(23) 2.6935 no 1_565
H(4) H(1A) 2.5859 no 1_565
H(12) O(8) 3.1445 no 4_564
H(12) O(9) 2.9307 no .
H(12) N(2) 3.0354 no 1_565
H(12) H(2A) 2.8736 no 1_565
H(12) H(2B) 2.5611 no 1_565
H(15) O(2) 2.9478 no 1_545
H(15) O(3) 3.4944 no 1_545
H(15) C(9) 3.1479 no 1_545
H(19) O(9) 3.2694 no .
H(19) C(20) 3.4981 no 7_666
H(19) C(21) 3.4504 no 1_545
H(19) H(19) 3.2183 no 7_656
H(19) H(20) 2.9194 no 7_666
H(19) H(21) 3.2964 no 1_545
H(20) O(8) 3.0451 no 6_656
H(20) O(9) 2.7465 no 7_666
H(20) C(19) 3.3241 no 7_666
H(20) C(20) 3.5501 no 7_666
H(20) H(19) 2.9194 no 7_666
H(20) H(20) 3.3353 no 7_666
H(21) O(8) 3.5813 no 6_656
H(21) O(9) 2.8480 no 7_666
H(21) N(13) 3.2109 no 6_656
H(21) C(19) 3.3596 no 1_565
H(21) C(21) 3.4148 no 6_656
H(21) C(22) 3.5981 no 6_656
H(21) H(19) 3.2964 no 1_565
H(22) S(1) 3.4953 no 4_565
H(22) O(3) 3.3063 no .
H(22) O(5) 2.4017 no 4_565
H(22) O(8) 3.5684 no .
H(22) O(8) 3.0624 no 1_565
H(22) O(9) 3.5465 no 4_565
H(22) N(1) 3.3590 no 1_565
H(22) N(2) 3.4332 no 4_565
H(22) H(1A) 3.1740 no 1_565
H(22) H(2B) 3.2641 no 4_565
H(2A) S(1) 2.9920 no 1_545
H(2A) O(5) 2.4464 no 1_545
H(2A) O(6) 3.0645 no 1_545
H(2A) O(8) 3.5025 no 4_554
H(2A) N(1) 3.3020 no 4_554
H(2A) C(1) 3.5022 no 4_554
H(2A) C(12) 3.2528 no 1_545
H(2A) C(13) 3.4009 no 1_545
H(2A) H(1A) 3.0789 no 4_554
H(2A) H(1B) 2.8721 no 4_554
H(2A) H(1C) 2.8571 no 4_554
H(2A) H(1D) 3.5874 no 4_554
H(2A) H(3) 3.4016 no 4_554
H(2A) H(12) 2.8736 no 1_545
H(2B) S(1) 3.5251 no 1_545
H(2B) O(5) 2.4519 no 1_545
H(2B) O(8) 2.0696 no 4_554
H(2B) N(1) 2.9755 no 4_554
H(2B) C(12) 3.2917 no 1_545
H(2B) H(1A) 2.9702 no 4_554
H(2B) H(1B) 2.5137 no 4_554
H(2B) H(12) 2.5611 no 1_545
H(2B) H(22) 3.2641 no 4_564

loop_
_geom_hbond_atom_site_label_D
_geom_hbond_atom_site_label_H
_geom_hbond_atom_site_label_A
_geom_hbond_site_symmetry_A
_geom_hbond_distance_DA
_geom_hbond_distance_DH
_geom_hbond_distance_HA
_geom_hbond_angle_DHA
_geom_hbond_publ_flag
O(4) H(4) O(7) 1_565 2.615(6) 0.820 1.810 167.0 no
N(1) H(1A) O(3) 1_545 2.943(6) 0.860 2.110 162.9 no
N(1) H(1B) O(5) 4_565 3.055(7) 0.860 2.219 164.2 no
N(2) H(2A) O(5) 1_545 2.829(6) 0.890 2.446 106.3 no
N(2) H(2B) O(5) 1_545 2.829(6) 0.890 2.452 105.9 no
N(2) H(2B) O(8) 4_554 2.911(7) 0.890 2.070 157.3 no
N(3) H(3) O(3) . 2.739(6) 0.860 2.084 132.4 no

loop_
_geom_torsion_atom_site_label_1
_geom_torsion_atom_site_label_2
_geom_torsion_atom_site_label_3
_geom_torsion_atom_site_label_4
_geom_torsion
_geom_torsion_publ_flag
O(5) S(1) C(13) C(12) -5.2(5) no
O(5) S(1) C(13) C(14) -179.0(4) no
O(6) S(1) C(13) C(12) 123.9(4) no
O(6) S(1) C(13) C(14) -50.0(5) no
N(2) S(1) C(13) C(12) -118.7(4) no
N(2) S(1) C(13) C(14) 67.5(5) no
O(2) O(1) C(2) C(1) 128.9(11) no
O(2) O(1) C(2) C(6) -63.1(6) no
O(2) O(1) C(2) C(7) -141.1(8) no
C(2) O(1) O(2) C(6) 51.4(6) no
C(2) O(1) O(2) C(9) 160.4(7) no
O(2) O(1) C(4) C(5) 44.5(8) no
O(2) O(1) C(4) C(7) 134.9(8) no
O(2) O(1) C(4) C(9) -35.8(6) no
C(4) O(1) O(2) C(2) -124.8(8) no
C(4) O(1) O(2) C(6) -73.4(7) no
C(4) O(1) O(2) C(9) 35.7(7) no
O(2) O(1) C(8) C(5) 51.2(6) no
O(2) O(1) C(8) C(7) 131.6(9) no
O(2) O(1) C(8) C(9) -13.9(7) no
C(8) O(1) O(2) C(2) -146.6(8) no
C(8) O(1) O(2) C(6) -95.2(7) no
C(8) O(1) O(2) C(9) 13.9(7) no
O(2) O(1) C(9) C(4) 128.7(8) no
O(2) O(1) C(9) C(5) 83.0(6) no
O(2) O(1) C(9) C(8) 161.3(9) no
C(9) O(1) O(2) C(2) -160.4(8) no
C(9) O(1) O(2) C(6) -109.0(7) no
C(2) O(1) C(4) C(5) -0.1(11) no
C(2) O(1) C(4) C(7) 90.4(9) no
C(2) O(1) C(4) C(9) -80.4(9) no
C(4) O(1) C(2) O(2) 62.4(8) no
C(4) O(1) C(2) C(1) -168.8(8) no
C(4) O(1) C(2) C(6) -0.7(10) no
C(4) O(1) C(2) C(7) -78.7(9) no
C(2) O(1) C(8) C(5) 13.5(13) no
C(2) O(1) C(8) C(7) 93.9(13) no
C(2) O(1) C(8) C(9) -51.6(13) no
C(8) O(1) C(2) O(2) 50.7(12) no
C(8) O(1) C(2) C(1) 179.5(10) no
C(8) O(1) C(2) C(6) -12.4(14) no
C(8) O(1) C(2) C(7) -90.4(13) no
C(2) O(1) C(9) O(2) -15.5(6) no
C(2) O(1) C(9) C(4) 113.2(7) no
C(2) O(1) C(9) C(5) 67.5(6) no
C(2) O(1) C(9) C(8) 145.8(8) no
C(9) O(1) C(2) O(2) 14.6(6) no
C(9) O(1) C(2) C(1) 143.5(9) no
C(9) O(1) C(2) C(6) -48.5(7) no
C(9) O(1) C(2) C(7) -126.4(9) no
C(4) O(1) C(8) C(5) -13.9(15) no
C(4) O(1) C(8) C(7) 66.5(18) no
C(4) O(1) C(8) C(9) -79.0(18) no
C(8) O(1) C(4) C(5) 159(3) no
C(8) O(1) C(4) C(7) -110.4(19) no
C(8) O(1) C(4) C(9) 78.9(18) no
C(4) O(1) C(9) O(2) -128.7(11) no
C(4) O(1) C(9) C(5) -45.7(9) no
C(4) O(1) C(9) C(8) 32.5(9) no
C(9) O(1) C(4) C(5) 80.2(10) no
C(9) O(1) C(4) C(7) 170.7(10) no
C(8) O(1) C(9) O(2) -161.3(10) no
C(8) O(1) C(9) C(4) -32.5(7) no
C(8) O(1) C(9) C(5) -78.2(8) no
C(9) O(1) C(8) C(5) 65.1(7) no
C(9) O(1) C(8) C(7) 145.5(9) no
O(1) O(2) C(2) C(1) -138.6(9) no
O(1) O(2) C(2) C(6) 117.5(6) no
O(1) O(2) C(2) C(7) 19.7(5) no
O(1) O(2) C(6) C(2) -42.0(5) no
O(1) O(2) C(6) C(5) 69.0(5) no
O(1) O(2) C(9) C(4) -37.2(6) no
O(1) O(2) C(9) C(5) -82.0(5) no
O(1) O(2) C(9) C(8) -14.9(7) no
C(2) O(2) C(6) C(2) 0(3319357) no
C(2) O(2) C(6) C(5) 111.0(7) no
C(6) O(2) C(2) O(1) -117.5(7) no
C(6) O(2) C(2) C(1) 103.9(9) no
C(6) O(2) C(2) C(7) -97.8(7) no
C(2) O(2) C(9) O(1) 16.7(7) no
C(2) O(2) C(9) C(4) -20.6(11) no
C(2) O(2) C(9) C(5) -65.4(8) no
C(2) O(2) C(9) C(8) 1.7(13) no
C(9) O(2) C(2) O(1) -21.2(9) no
C(9) O(2) C(2) C(1) -159.8(8) no
C(9) O(2) C(2) C(6) 96.3(9) no
C(9) O(2) C(2) C(7) -1.4(10) no
C(6) O(2) C(9) O(1) 83.7(7) no
C(6) O(2) C(9) C(4) 46.4(9) no
C(6) O(2) C(9) C(5) 1.6(7) no
C(6) O(2) C(9) C(8) 68.8(10) no
C(9) O(2) C(6) C(2) -112.9(9) no
C(9) O(2) C(6) C(5) -1.9(8) no
C(1) N(3) C(16) C(11) -176.6(5) no
C(1) N(3) C(16) C(15) 6.5(9) no
C(16) N(3) C(1) C(2) 77.4(7) no
C(21) N(13) C(22) C(18) -0.4(9) no
C(22) N(13) C(21) C(20) 0.3(10) no
N(3) C(1) C(2) O(1) -74.5(10) no
N(3) C(1) C(2) O(2) 37.4(9) no
N(3) C(1) C(2) C(6) 117.6(6) no
N(3) C(1) C(2) C(7) -115.7(7) no
O(1) C(2) C(6) O(2) 68.9(6) no
O(1) C(2) C(6) C(5) 1.1(9) no
O(1) C(2) C(7) C(4) 60.4(10) no
O(1) C(2) C(7) C(8) 40.0(9) no
O(2) C(2) C(6) O(2) -0(3577899) no
O(2) C(2) C(6) C(5) -67.8(7) no
O(2) C(2) C(7) C(4) 21.0(9) no
O(2) C(2) C(7) C(8) 0.6(9) no
C(1) C(2) C(6) O(2) -120.1(7) no
C(1) C(2) C(6) C(5) 172.1(6) no
C(1) C(2) C(7) C(4) 178.4(7) no
C(1) C(2) C(7) C(8) 158.0(7) no
C(6) C(2) C(7) C(4) -50.8(8) no
C(6) C(2) C(7) C(8) -71.1(9) no
C(7) C(2) C(6) O(2) 100.4(7) no
C(7) C(2) C(6) C(5) 32.5(8) no
O(1) C(4) C(5) C(6) 0.9(12) no
O(1) C(4) C(5) C(9) -78.7(8) no
O(1) C(4) C(7) C(2) -48.2(9) no
O(1) C(4) C(7) C(8) 65.6(15) no
O(1) C(4) C(9) O(2) 42.7(8) no
O(1) C(4) C(9) C(5) 110.4(9) no
O(1) C(4) C(9) C(8) -77.8(11) no
C(5) C(4) C(7) C(2) 52.0(11) no
C(5) C(4) C(7) C(8) 165.9(19) no
C(7) C(4) C(5) C(6) -33.7(12) no
C(7) C(4) C(5) C(9) -113.2(11) no
C(5) C(4) C(9) O(1) -110.4(10) no
C(5) C(4) C(9) O(2) -67.7(9) no
C(5) C(4) C(9) C(8) 171.9(16) no
C(9) C(4) C(5) C(6) 79.5(10) no
C(7) C(4) C(9) O(1) -5.5(8) no
C(7) C(4) C(9) O(2) 37.2(13) no
C(7) C(4) C(9) C(5) 104.9(13) no
C(7) C(4) C(9) C(8) -83.3(14) no
C(9) C(4) C(7) C(2) -38.2(13) no
C(9) C(4) C(7) C(8) 75.7(14) no
C(4) C(5) C(6) O(2) -46.0(9) no
C(4) C(5) C(6) C(2) -1.1(11) no
C(4) C(5) C(9) O(1) 48.0(8) no
C(4) C(5) C(9) O(2) 109.5(10) no
C(4) C(5) C(9) C(8) -3.6(8) no
C(6) C(5) C(8) O(1) -9.2(10) no
C(6) C(5) C(8) C(7) -40.6(9) no
C(6) C(5) C(8) C(9) 74.9(9) no
C(8) C(5) C(6) O(2) -39.6(8) no
C(8) C(5) C(6) C(2) 5.3(10) no
C(6) C(5) C(9) O(1) -63.2(7) no
C(6) C(5) C(9) O(2) -1.7(7) no
C(6) C(5) C(9) C(4) -111.1(8) no
C(6) C(5) C(9) C(8) -114.7(8) no
C(9) C(5) C(6) O(2) 1.4(6) no
C(9) C(5) C(6) C(2) 46.3(8) no
C(8) C(5) C(9) O(1) 51.5(7) no
C(8) C(5) C(9) O(2) 113.0(9) no
C(8) C(5) C(9) C(4) 3.6(7) no
C(8) C(5) C(9) C(8) 0(3322543) no
C(9) C(5) C(8) O(1) -84.1(9) no
C(9) C(5) C(8) C(7) -115.4(9) no
C(9) C(5) C(8) C(9) -0(4336052) no
C(2) C(7) C(8) O(1) -35.8(6) no
C(2) C(7) C(8) C(5) 59.5(7) no
C(2) C(7) C(8) C(9) 0.3(11) no
C(4) C(7) C(8) O(1) -105(2) no
C(4) C(7) C(8) C(5) -9.7(15) no
C(4) C(7) C(8) C(9) -68.8(17) no
O(1) C(8) C(9) O(2) 16.9(9) no
O(1) C(8) C(9) C(4) 81.1(13) no
O(1) C(8) C(9) C(5) 87.4(7) no
C(5) C(8) C(9) O(1) -87.4(7) no
C(5) C(8) C(9) O(2) -70.4(8) no
C(5) C(8) C(9) C(4) -6.3(11) no
C(5) C(8) C(9) C(5) -0(4462031) no
C(7) C(8) C(9) O(1) -18.0(6) no
C(7) C(8) C(9) O(2) -1.1(13) no
C(7) C(8) C(9) C(4) 63.0(12) no
C(7) C(8) C(9) C(5) 69.3(9) no
C(12) C(11) C(16) N(3) -179.8(5) no
C(12) C(11) C(16) C(15) -2.8(9) no
C(16) C(11) C(12) C(13) 0.4(9) no
C(12) C(11) C(17) O(3) -171.1(6) no
C(12) C(11) C(17) O(4) 8.1(8) no
C(17) C(11) C(12) C(13) 177.1(5) no
C(16) C(11) C(17) O(3) 5.5(10) no
C(16) C(11) C(17) O(4) -175.3(5) no
C(17) C(11) C(16) N(3) 3.7(9) no
C(17) C(11) C(16) C(15) -179.4(5) no
C(11) C(12) C(13) S(1) -173.5(5) no
C(11) C(12) C(13) C(14) 0.7(9) no
S(1) C(13) C(14) Cl(1) -7.7(8) no
S(1) C(13) C(14) C(15) 174.6(4) no
C(12) C(13) C(14) Cl(1) 178.4(5) no
C(12) C(13) C(14) C(15) 0.7(9) no
Cl(1) C(14) C(15) C(16) 178.9(4) no
C(13) C(14) C(15) C(16) -3.2(9) no
C(14) C(15) C(16) N(3) -178.7(5) no
C(14) C(15) C(16) C(11) 4.2(9) no
C(19) C(18) C(22) N(13) 0.1(10) no
C(22) C(18) C(19) C(20) 0.4(9) no
C(19) C(18) C(23) O(7) 9.7(9) no
C(19) C(18) C(23) N(1) -170.0(6) no
C(23) C(18) C(19) C(20) 179.6(5) no
C(22) C(18) C(23) O(7) -171.1(6) no
C(22) C(18) C(23) N(1) 9.2(9) no
C(23) C(18) C(22) N(13) -179.1(6) no
C(18) C(19) C(20) C(21) -0.5(10) no
C(19) C(20) C(21) N(13) 0.1(11) no
